data_7233547
loop_
_publ_author_name
'Kai Chao'
'Kuizhan Shao'
'Tai Peng'
'Dongxia Zhu'
'Yue Wang'
'Yu Liu'
'Zhongmin Su'
'Martin R. Bryce'

_publ_section_title
;
 New oxazoline- and thiazoline-containing heteroleptic iridium(III)
 complexes for highly-efficient phosphorescent organic light-emitting
 devices (PhOLEDs): colour tuning by varying the electroluminescence
 bandwidth
;
_journal_name_full 'Journal of Materials Chemistry C'
_journal_page_first 6800
_journal_page_last 6806
_journal_paper_doi 10.1039/C3TC31463D
_journal_volume 1
_journal_year 2012
_chemical_formula_sum 'C31 H24 Ir N3 O S'
_chemical_formula_weight 678.79
_space_group_IT_number 14
_space_group_name_Hall '-P 2yn'
_space_group_name_H-M_alt 'P 1 21/n 1'
_symmetry_cell_setting monoclinic
_symmetry_space_group_name_H-M 'P 1 21/n 1'
_atom_sites_solution_hydrogens geom
_atom_sites_solution_primary direct
_atom_sites_solution_secondary difmap
_cell_angle_alpha 90.00
_cell_angle_beta 95.5210(10)
_cell_angle_gamma 90.00
_cell_formula_units_Z 4
_cell_length_a 12.1220(10)
_cell_length_b 9.7920(8)
_cell_length_c 21.8210(19)
_cell_measurement_reflns_used 164
_cell_measurement_temperature 293(2)
_cell_measurement_theta_max 23.55
_cell_measurement_theta_min 2.83
_cell_volume 2578.1(4)
_computing_cell_refinement 'Bruker SMART'
_computing_data_collection 'Bruker SMART'
_computing_data_reduction 'Bruker SMART'
_computing_molecular_graphics 'Bruker SHELXTL'
_computing_publication_material 'Bruker SHELXTL'
_computing_structure_refinement 'SHELXL-97 (Sheldrick, 1997)'
_computing_structure_solution 'SHELXS-97 (Sheldrick, 1990)'
_diffrn_ambient_temperature 293(2)
_diffrn_measured_fraction_theta_full 0.998
_diffrn_measured_fraction_theta_max 0.993
_diffrn_radiation_monochromator graphite
_diffrn_radiation_source 'fine-focus sealed tube'
_diffrn_radiation_type MoK\a
_diffrn_radiation_wavelength 0.71069
_diffrn_reflns_av_R_equivalents 0.0346
_diffrn_reflns_av_sigmaI/netI 0.0421
_diffrn_reflns_limit_h_max 12
_diffrn_reflns_limit_h_min -15
_diffrn_reflns_limit_k_max 11
_diffrn_reflns_limit_k_min -12
_diffrn_reflns_limit_l_max 28
_diffrn_reflns_limit_l_min -27
_diffrn_reflns_number 14885
_diffrn_reflns_theta_full 25.00
_diffrn_reflns_theta_max 27.16
_diffrn_reflns_theta_min 1.85
_exptl_absorpt_coefficient_mu 5.290
_exptl_absorpt_correction_T_max 0.5246
_exptl_absorpt_correction_T_min 0.4494
_exptl_absorpt_correction_type multi-scan
_exptl_absorpt_process_details '(SADABS; Bruker, 2000)'
_exptl_crystal_density_diffrn 1.749
_exptl_crystal_density_method 'not measured'
_exptl_crystal_F_000 1328
_exptl_crystal_size_max 0.18
_exptl_crystal_size_mid 0.15
_exptl_crystal_size_min 0.14
_refine_diff_density_max 0.750
_refine_diff_density_min -0.639
_refine_diff_density_rms 0.090
_refine_ls_extinction_method none
_refine_ls_goodness_of_fit_ref 0.985
_refine_ls_hydrogen_treatment constr
_refine_ls_matrix_type full
_refine_ls_number_parameters 334
_refine_ls_number_reflns 5681
_refine_ls_number_restraints 0
_refine_ls_restrained_S_all 0.985
_refine_ls_R_factor_all 0.0486
_refine_ls_R_factor_gt 0.0291
_refine_ls_shift/su_max 0.002
_refine_ls_shift/su_mean 0.000
_refine_ls_structure_factor_coef Fsqd
_refine_ls_weighting_details 'calc w=1/[\s^2^(Fo^2^)+(0.0223P)^2^+0.0000P] where P=(Fo^2^+2Fc^2^)/3'
_refine_ls_weighting_scheme calc
_refine_ls_wR_factor_gt 0.0512
_refine_ls_wR_factor_ref 0.0566
_reflns_number_gt 4251
_reflns_number_total 5681
_reflns_threshold_expression >2sigma(I)
_cod_data_source_file J-Mater-Chem-C-2013-1-6800-1.cif
_cod_data_source_block hthozs
_cod_original_sg_symbol_H-M P21/n
_cod_database_code 7233547

loop_
_symmetry_equiv_pos_as_xyz
'x, y, z'
'-x+1/2, y+1/2, -z+1/2'
'-x, -y, -z'
'x-1/2, -y-1/2, z-1/2'

loop_
_atom_site_label
_atom_site_type_symbol
_atom_site_fract_x
_atom_site_fract_y
_atom_site_fract_z
_atom_site_U_iso_or_equiv
_atom_site_adp_type
_atom_site_occupancy
_atom_site_symmetry_multiplicity
_atom_site_calc_flag
_atom_site_refinement_flags
_atom_site_disorder_assembly
_atom_site_disorder_group
Ir1 Ir 0.754454(12) 0.215049(17) 0.068940(7) 0.04242(6) Uani 1 1 d . . .
S1 S 0.48990(10) 0.37836(14) -0.08479(6) 0.0744(4) Uani 1 1 d . . .
C11 C 0.6571(3) 0.1377(5) 0.12921(17) 0.0481(10) Uani 1 1 d . . .
C22 C 0.8885(3) 0.1415(5) 0.12041(19) 0.0531(11) Uani 1 1 d . . .
O1 O 0.8572(2) 0.3170(3) 0.00952(12) 0.0525(7) Uani 1 1 d . . .
N2 N 0.7796(3) 0.0405(3) 0.02052(15) 0.0494(9) Uani 1 1 d . . .
N3 N 0.6171(2) 0.2826(3) 0.00740(14) 0.0431(7) Uani 1 1 d . . .
C26 C 0.7183(3) 0.3935(4) -0.07078(17) 0.0494(11) Uani 1 1 d . . .
C18 C 1.0210(4) -0.0473(6) 0.1297(3) 0.0836(17) Uani 1 1 d . . .
H18 H 1.0459 -0.1301 0.1153 0.100 Uiso 1 1 calc R . .
C8 C 0.5019(4) 0.0697(7) 0.2122(2) 0.0918(19) Uani 1 1 d . . .
H8 H 0.4490 0.0470 0.2386 0.110 Uiso 1 1 calc R . .
C30 C 0.9144(3) 0.4343(4) -0.07360(19) 0.0537(11) Uani 1 1 d . . .
H30 H 0.9866 0.4279 -0.0551 0.064 Uiso 1 1 calc R . .
C14 C 0.8372(5) -0.1860(5) -0.0444(3) 0.0863(18) Uani 1 1 d . . .
H14 H 0.8571 -0.2622 -0.0662 0.104 Uiso 1 1 calc R . .
N1 N 0.7387(3) 0.3828(3) 0.12231(13) 0.0460(8) Uani 1 1 d . . .
C28 C 0.7898(5) 0.5123(6) -0.1569(2) 0.0949(19) Uani 1 1 d . . .
H28 H 0.7770 0.5554 -0.1949 0.114 Uiso 1 1 calc R . .
C19 C 1.0754(4) 0.0111(7) 0.1812(3) 0.098(2) Uani 1 1 d . . .
H19 H 1.1369 -0.0314 0.2017 0.118 Uiso 1 1 calc R . .
C5 C 0.6745(3) 0.3671(5) 0.16996(18) 0.0530(11) Uani 1 1 d . . .
C6 C 0.6232(3) 0.2328(5) 0.17227(18) 0.0539(11) Uani 1 1 d . . .
C29 C 0.8972(4) 0.4981(5) -0.1292(2) 0.0701(14) Uani 1 1 d . . .
H29 H 0.9568 0.5318 -0.1484 0.084 Uiso 1 1 calc R . .
C17 C 0.9280(3) 0.0168(5) 0.0983(2) 0.0593(12) Uani 1 1 d . . .
C15 C 0.8986(4) -0.1490(5) 0.0086(3) 0.0766(15) Uani 1 1 d . . .
H15 H 0.9606 -0.2001 0.0227 0.092 Uiso 1 1 calc R . .
C16 C 0.8696(4) -0.0355(5) 0.0421(2) 0.0593(12) Uani 1 1 d . . .
C21 C 0.9452(4) 0.1984(5) 0.1731(2) 0.0655(13) Uani 1 1 d . . .
H21 H 0.9208 0.2802 0.1887 0.079 Uiso 1 1 calc R . .
C31 C 0.8277(3) 0.3772(4) -0.04263(17) 0.0439(9) Uani 1 1 d . . .
C20 C 1.0376(4) 0.1335(7) 0.2022(2) 0.0823(17) Uani 1 1 d . . .
H20 H 1.0750 0.1737 0.2368 0.099 Uiso 1 1 calc R . .
C3 C 0.7192(4) 0.5940(6) 0.2029(2) 0.0783(16) Uani 1 1 d . . .
H3 H 0.7132 0.6652 0.2306 0.094 Uiso 1 1 calc R . .
C13 C 0.7461(4) -0.1105(5) -0.0654(2) 0.0745(15) Uani 1 1 d . . .
H13 H 0.7026 -0.1350 -0.1011 0.089 Uiso 1 1 calc R . .
C12 C 0.7205(4) 0.0036(4) -0.0317(2) 0.0574(11) Uani 1 1 d . . .
H12 H 0.6598 0.0565 -0.0461 0.069 Uiso 1 1 calc R . .
C10 C 0.6153(4) 0.0065(5) 0.13244(19) 0.0652(13) Uani 1 1 d . . .
H10 H 0.6396 -0.0609 0.1069 0.078 Uiso 1 1 calc R . .
C27 C 0.7034(4) 0.4629(6) -0.1280(2) 0.0853(17) Uani 1 1 d . . .
H27 H 0.6318 0.4751 -0.1466 0.102 Uiso 1 1 calc R . .
C4 C 0.6659(4) 0.4745(6) 0.2111(2) 0.0685(14) Uani 1 1 d . . .
H4 H 0.6237 0.4642 0.2442 0.082 Uiso 1 1 calc R . .
C9 C 0.5381(5) -0.0267(6) 0.1729(2) 0.0861(17) Uani 1 1 d . . .
H9 H 0.5105 -0.1152 0.1735 0.103 Uiso 1 1 calc R . .
C2 C 0.7821(4) 0.6114(5) 0.1540(2) 0.0736(14) Uani 1 1 d . . .
H2 H 0.8175 0.6938 0.1477 0.088 Uiso 1 1 calc R . .
C1 C 0.7905(3) 0.5027(5) 0.1150(2) 0.0582(12) Uani 1 1 d . . .
H1 H 0.8337 0.5121 0.0823 0.070 Uiso 1 1 calc R . .
C7 C 0.5443(4) 0.1989(6) 0.21221(19) 0.0720(15) Uani 1 1 d . . .
H7 H 0.5206 0.2643 0.2389 0.086 Uiso 1 1 calc R . .
C25 C 0.6205(3) 0.3467(4) -0.04390(18) 0.0448(9) Uani 1 1 d . . .
C23 C 0.5046(3) 0.2428(5) 0.0209(2) 0.0633(13) Uani 1 1 d . . .
H23A H 0.4940 0.2666 0.0630 0.076 Uiso 1 1 calc R . .
H23B H 0.4958 0.1448 0.0163 0.076 Uiso 1 1 calc R . .
C24 C 0.4187(3) 0.3147(4) -0.02244(19) 0.0596(12) Uani 1 1 d . . .
H24A H 0.3853 0.3893 -0.0015 0.072 Uiso 1 1 calc R . .
H24B H 0.3607 0.2515 -0.0376 0.072 Uiso 1 1 calc R . .

loop_
_atom_site_aniso_label
_atom_site_aniso_U_11
_atom_site_aniso_U_22
_atom_site_aniso_U_33
_atom_site_aniso_U_23
_atom_site_aniso_U_13
_atom_site_aniso_U_12
Ir1 0.03711(9) 0.04511(11) 0.04616(10) 0.00629(8) 0.00978(6) 0.00565(8)
S1 0.0502(7) 0.0930(11) 0.0765(8) 0.0243(8) -0.0115(6) 0.0003(7)
C11 0.042(2) 0.053(3) 0.049(2) 0.010(2) 0.0032(19) 0.000(2)
C22 0.041(2) 0.062(3) 0.058(3) 0.017(2) 0.010(2) 0.002(2)
O1 0.0374(15) 0.060(2) 0.0608(17) 0.0169(15) 0.0095(13) 0.0067(13)
N2 0.045(2) 0.044(2) 0.062(2) 0.0065(18) 0.0197(18) 0.0054(16)
N3 0.0345(17) 0.047(2) 0.0477(18) -0.0013(17) 0.0061(14) 0.0020(16)
C26 0.045(3) 0.054(3) 0.049(2) 0.001(2) 0.004(2) -0.0026(19)
C18 0.054(3) 0.083(4) 0.117(5) 0.043(4) 0.028(3) 0.026(3)
C8 0.081(4) 0.134(6) 0.064(3) 0.021(4) 0.026(3) -0.021(4)
C30 0.051(3) 0.049(3) 0.064(3) 0.004(2) 0.019(2) 0.004(2)
C14 0.101(5) 0.056(4) 0.112(5) -0.013(3) 0.060(4) 0.012(3)
N1 0.0394(18) 0.054(2) 0.0440(19) -0.0012(17) 0.0001(15) 0.0049(16)
C28 0.093(4) 0.138(6) 0.054(3) 0.033(3) 0.006(3) -0.015(4)
C19 0.054(3) 0.121(6) 0.117(5) 0.065(5) -0.006(3) 0.009(4)
C5 0.044(2) 0.070(3) 0.043(2) -0.002(2) -0.0021(19) 0.016(2)
C6 0.046(2) 0.075(3) 0.041(2) 0.006(2) 0.0051(19) 0.007(2)
C29 0.075(4) 0.082(4) 0.057(3) 0.010(3) 0.027(3) -0.013(3)
C17 0.040(2) 0.065(3) 0.076(3) 0.025(3) 0.021(2) 0.015(2)
C15 0.074(4) 0.051(3) 0.110(4) 0.010(3) 0.035(3) 0.024(3)
C16 0.049(3) 0.051(3) 0.082(3) 0.019(3) 0.029(3) 0.014(2)
C21 0.051(3) 0.074(4) 0.071(3) 0.031(3) 0.003(2) -0.003(2)
C31 0.046(2) 0.041(2) 0.047(2) -0.0023(19) 0.0132(19) 0.0049(19)
C20 0.060(3) 0.102(5) 0.082(4) 0.046(4) -0.011(3) -0.006(3)
C3 0.076(4) 0.086(4) 0.070(3) -0.030(3) -0.013(3) 0.012(3)
C13 0.085(4) 0.060(4) 0.085(4) -0.015(3) 0.038(3) -0.006(3)
C12 0.061(3) 0.050(3) 0.065(3) -0.001(2) 0.024(2) 0.001(2)
C10 0.071(3) 0.066(3) 0.061(3) 0.010(2) 0.017(2) -0.006(3)
C27 0.066(3) 0.138(5) 0.051(3) 0.027(3) -0.001(2) -0.016(3)
C4 0.066(3) 0.088(4) 0.050(3) -0.013(3) -0.001(2) 0.012(3)
C9 0.095(4) 0.094(5) 0.071(3) 0.025(3) 0.020(3) -0.027(3)
C2 0.065(3) 0.066(4) 0.085(4) -0.018(3) -0.016(3) -0.010(3)
C1 0.049(3) 0.061(3) 0.063(3) 0.001(3) -0.007(2) -0.003(2)
C7 0.065(3) 0.109(5) 0.045(3) 0.006(3) 0.017(2) 0.002(3)
C25 0.041(2) 0.046(2) 0.047(2) -0.004(2) 0.0014(18) 0.0057(19)
C23 0.036(2) 0.077(4) 0.077(3) 0.018(3) 0.005(2) 0.000(2)
C24 0.045(2) 0.063(3) 0.070(3) 0.000(2) 0.000(2) 0.002(2)

loop_
_atom_type_symbol
_atom_type_description
_atom_type_scat_dispersion_real
_atom_type_scat_dispersion_imag
_atom_type_scat_source
C C 0.0033 0.0016 'International Tables Vol C Tables 4.2.6.8 and 6.1.1.4'
H H 0.0000 0.0000 'International Tables Vol C Tables 4.2.6.8 and 6.1.1.4'
N N 0.0061 0.0033 'International Tables Vol C Tables 4.2.6.8 and 6.1.1.4'
O O 0.0106 0.0060 'International Tables Vol C Tables 4.2.6.8 and 6.1.1.4'
S S 0.1246 0.1234 'International Tables Vol C Tables 4.2.6.8 and 6.1.1.4'
Ir Ir -1.4442 7.9887 'International Tables Vol C Tables 4.2.6.8 and 6.1.1.4'

loop_
_geom_angle_atom_site_label_1
_geom_angle_atom_site_label_2
_geom_angle_atom_site_label_3
_geom_angle
_geom_angle_site_symmetry_1
_geom_angle_site_symmetry_3
C11 Ir1 C22 89.63(15) . .
C11 Ir1 N1 80.51(16) . .
C22 Ir1 N1 94.85(16) . .
C11 Ir1 N2 98.63(15) . .
C22 Ir1 N2 80.64(17) . .
N1 Ir1 N2 175.43(12) . .
C11 Ir1 O1 174.09(15) . .
C22 Ir1 O1 91.11(13) . .
N1 Ir1 O1 93.59(12) . .
N2 Ir1 O1 87.27(11) . .
C11 Ir1 N3 93.27(13) . .
C22 Ir1 N3 174.73(15) . .
N1 Ir1 N3 89.97(11) . .
N2 Ir1 N3 94.57(13) . .
O1 Ir1 N3 86.45(11) . .
C25 S1 C24 91.70(19) . .
C10 C11 C6 116.5(4) . .
C10 C11 Ir1 128.8(3) . .
C6 C11 Ir1 114.6(3) . .
C21 C22 C17 118.0(4) . .
C21 C22 Ir1 128.4(4) . .
C17 C22 Ir1 113.5(3) . .
C31 O1 Ir1 128.1(2) . .
C12 N2 C16 119.4(4) . .
C12 N2 Ir1 124.9(3) . .
C16 N2 Ir1 115.5(3) . .
C25 N3 C23 114.1(3) . .
C25 N3 Ir1 127.4(3) . .
C23 N3 Ir1 118.2(2) . .
C31 C26 C27 118.1(4) . .
C31 C26 C25 123.9(4) . .
C27 C26 C25 118.0(4) . .
C19 C18 C17 120.7(5) . .
C19 C18 H18 119.6 . .
C17 C18 H18 119.6 . .
C7 C8 C9 119.5(5) . .
C7 C8 H8 120.2 . .
C9 C8 H8 120.2 . .
C29 C30 C31 123.2(4) . .
C29 C30 H30 118.4 . .
C31 C30 H30 118.4 . .
C15 C14 C13 119.8(5) . .
C15 C14 H14 120.1 . .
C13 C14 H14 120.1 . .
C1 N1 C5 119.6(4) . .
C1 N1 Ir1 124.4(3) . .
C5 N1 Ir1 115.9(3) . .
C27 C28 C29 119.6(5) . .
C27 C28 H28 120.2 . .
C29 C28 H28 120.2 . .
C18 C19 C20 119.1(5) . .
C18 C19 H19 120.4 . .
C20 C19 H19 120.4 . .
N1 C5 C4 119.3(4) . .
N1 C5 C6 113.8(4) . .
C4 C5 C6 126.8(4) . .
C7 C6 C11 121.3(5) . .
C7 C6 C5 123.9(4) . .
C11 C6 C5 114.8(4) . .
C30 C29 C28 119.4(4) . .
C30 C29 H29 120.3 . .
C28 C29 H29 120.3 . .
C18 C17 C22 120.0(5) . .
C18 C17 C16 123.9(5) . .
C22 C17 C16 116.1(4) . .
C14 C15 C16 120.8(5) . .
C14 C15 H15 119.6 . .
C16 C15 H15 119.6 . .
N2 C16 C15 119.2(5) . .
N2 C16 C17 114.1(4) . .
C15 C16 C17 126.7(4) . .
C20 C21 C22 120.3(5) . .
C20 C21 H21 119.8 . .
C22 C21 H21 119.8 . .
O1 C31 C26 126.7(3) . .
O1 C31 C30 116.2(4) . .
C26 C31 C30 117.0(4) . .
C19 C20 C21 121.8(6) . .
C19 C20 H20 119.1 . .
C21 C20 H20 119.1 . .
C4 C3 C2 120.9(5) . .
C4 C3 H3 119.5 . .
C2 C3 H3 119.5 . .
C14 C13 C12 118.1(5) . .
C14 C13 H13 121.0 . .
C12 C13 H13 121.0 . .
N2 C12 C13 122.7(4) . .
N2 C12 H12 118.7 . .
C13 C12 H12 118.7 . .
C9 C10 C11 121.5(5) . .
C9 C10 H10 119.3 . .
C11 C10 H10 119.3 . .
C28 C27 C26 122.6(5) . .
C28 C27 H27 118.7 . .
C26 C27 H27 118.7 . .
C3 C4 C5 120.0(5) . .
C3 C4 H4 120.0 . .
C5 C4 H4 120.0 . .
C8 C9 C10 120.8(5) . .
C8 C9 H9 119.6 . .
C10 C9 H9 119.6 . .
C1 C2 C3 117.6(5) . .
C1 C2 H2 121.2 . .
C3 C2 H2 121.2 . .
N1 C1 C2 122.6(4) . .
N1 C1 H1 118.7 . .
C2 C1 H1 118.7 . .
C8 C7 C6 120.1(5) . .
C8 C7 H7 119.9 . .
C6 C7 H7 119.9 . .
N3 C25 C26 127.1(3) . .
N3 C25 S1 115.0(3) . .
C26 C25 S1 117.9(3) . .
N3 C23 C24 110.4(3) . .
N3 C23 H23A 109.6 . .
C24 C23 H23A 109.6 . .
N3 C23 H23B 109.6 . .
C24 C23 H23B 109.6 . .
H23A C23 H23B 108.1 . .
C23 C24 S1 106.4(3) . .
C23 C24 H24A 110.4 . .
S1 C24 H24A 110.4 . .
C23 C24 H24B 110.4 . .
S1 C24 H24B 110.4 . .
H24A C24 H24B 108.6 . .

loop_
_geom_bond_atom_site_label_1
_geom_bond_atom_site_label_2
_geom_bond_distance
_geom_bond_site_symmetry_2
Ir1 C11 1.999(4) .
Ir1 C22 2.017(4) .
Ir1 N1 2.033(3) .
Ir1 N2 2.048(3) .
Ir1 O1 2.131(3) .
Ir1 N3 2.140(3) .
S1 C25 1.769(4) .
S1 C24 1.792(4) .
C11 C10 1.386(6) .
C11 C6 1.412(5) .
C22 C21 1.397(6) .
C22 C17 1.414(6) .
O1 C31 1.300(4) .
N2 C12 1.336(5) .
N2 C16 1.365(5) .
N3 C25 1.288(5) .
N3 C23 1.475(5) .
C26 C31 1.416(5) .
C26 C27 1.418(5) .
C26 C25 1.446(5) .
C18 C19 1.372(7) .
C18 C17 1.410(6) .
C18 H18 0.9300 .
C8 C7 1.365(7) .
C8 C9 1.375(7) .
C8 H8 0.9300 .
C30 C29 1.363(5) .
C30 C31 1.418(5) .
C30 H30 0.9300 .
C14 C15 1.362(7) .
C14 C13 1.370(7) .
C14 H14 0.9300 .
N1 C1 1.349(5) .
N1 C5 1.366(5) .
C28 C27 1.362(6) .
C28 C29 1.388(6) .
C28 H28 0.9300 .
C19 C20 1.376(8) .
C19 H19 0.9300 .
C5 C4 1.393(6) .
C5 C6 1.458(6) .
C6 C7 1.394(6) .
C29 H29 0.9300 .
C17 C16 1.449(6) .
C15 C16 1.393(6) .
C15 H15 0.9300 .
C21 C20 1.388(6) .
C21 H21 0.9300 .
C20 H20 0.9300 .
C3 C4 1.357(7) .
C3 C2 1.380(6) .
C3 H3 0.9300 .
C13 C12 1.388(6) .
C13 H13 0.9300 .
C12 H12 0.9300 .
C10 C9 1.385(6) .
C10 H10 0.9300 .
C27 H27 0.9300 .
C4 H4 0.9300 .
C9 H9 0.9300 .
C2 C1 1.373(6) .
C2 H2 0.9300 .
C1 H1 0.9300 .
C7 H7 0.9300 .
C23 C24 1.511(5) .
C23 H23A 0.9700 .
C23 H23B 0.9700 .
C24 H24A 0.9700 .
C24 H24B 0.9700 .

loop_
_geom_torsion_atom_site_label_1
_geom_torsion_atom_site_label_2
_geom_torsion_atom_site_label_3
_geom_torsion_atom_site_label_4
_geom_torsion
_geom_torsion_site_symmetry_1
_geom_torsion_site_symmetry_2
_geom_torsion_site_symmetry_3
_geom_torsion_site_symmetry_4
C22 Ir1 C11 C10 -84.4(4) . . . .
N1 Ir1 C11 C10 -179.4(4) . . . .
N2 Ir1 C11 C10 -3.9(4) . . . .
O1 Ir1 C11 C10 178.4(10) . . . .
N3 Ir1 C11 C10 91.2(4) . . . .
C22 Ir1 C11 C6 98.7(3) . . . .
N1 Ir1 C11 C6 3.8(3) . . . .
N2 Ir1 C11 C6 179.2(3) . . . .
O1 Ir1 C11 C6 1.5(14) . . . .
N3 Ir1 C11 C6 -85.7(3) . . . .
C11 Ir1 C22 C21 -81.8(4) . . . .
N1 Ir1 C22 C21 -1.4(4) . . . .
N2 Ir1 C22 C21 179.4(4) . . . .
O1 Ir1 C22 C21 92.3(4) . . . .
N3 Ir1 C22 C21 154.8(14) . . . .
C11 Ir1 C22 C17 98.8(3) . . . .
N1 Ir1 C22 C17 179.3(3) . . . .
N2 Ir1 C22 C17 0.0(3) . . . .
O1 Ir1 C22 C17 -87.0(3) . . . .
N3 Ir1 C22 C17 -24.6(17) . . . .
C11 Ir1 O1 C31 -92.4(12) . . . .
C22 Ir1 O1 C31 170.4(3) . . . .
N1 Ir1 O1 C31 -94.7(3) . . . .
N2 Ir1 O1 C31 89.8(3) . . . .
N3 Ir1 O1 C31 -4.9(3) . . . .
C11 Ir1 N2 C12 95.0(3) . . . .
C22 Ir1 N2 C12 -176.8(3) . . . .
N1 Ir1 N2 C12 173.8(14) . . . .
O1 Ir1 N2 C12 -85.2(3) . . . .
N3 Ir1 N2 C12 1.0(3) . . . .
C11 Ir1 N2 C16 -90.3(3) . . . .
C22 Ir1 N2 C16 -2.1(3) . . . .
N1 Ir1 N2 C16 -11.6(17) . . . .
O1 Ir1 N2 C16 89.4(3) . . . .
N3 Ir1 N2 C16 175.7(3) . . . .
C11 Ir1 N3 C25 179.0(4) . . . .
C22 Ir1 N3 C25 -57.8(16) . . . .
N1 Ir1 N3 C25 98.5(3) . . . .
N2 Ir1 N3 C25 -82.1(3) . . . .
O1 Ir1 N3 C25 4.9(3) . . . .
C11 Ir1 N3 C23 -6.9(3) . . . .
C22 Ir1 N3 C23 116.4(15) . . . .
N1 Ir1 N3 C23 -87.4(3) . . . .
N2 Ir1 N3 C23 92.1(3) . . . .
O1 Ir1 N3 C23 179.0(3) . . . .
C11 Ir1 N1 C1 176.7(3) . . . .
C22 Ir1 N1 C1 87.8(3) . . . .
N2 Ir1 N1 C1 97.2(15) . . . .
O1 Ir1 N1 C1 -3.6(3) . . . .
N3 Ir1 N1 C1 -90.0(3) . . . .
C11 Ir1 N1 C5 -0.3(3) . . . .
C22 Ir1 N1 C5 -89.1(3) . . . .
N2 Ir1 N1 C5 -79.8(16) . . . .
O1 Ir1 N1 C5 179.4(3) . . . .
N3 Ir1 N1 C5 93.0(3) . . . .
C17 C18 C19 C20 0.2(8) . . . .
C1 N1 C5 C4 -1.5(5) . . . .
Ir1 N1 C5 C4 175.6(3) . . . .
C1 N1 C5 C6 179.8(3) . . . .
Ir1 N1 C5 C6 -3.1(4) . . . .
C10 C11 C6 C7 -5.4(6) . . . .
Ir1 C11 C6 C7 171.9(3) . . . .
C10 C11 C6 C5 176.2(4) . . . .
Ir1 C11 C6 C5 -6.5(4) . . . .
N1 C5 C6 C7 -172.2(4) . . . .
C4 C5 C6 C7 9.3(7) . . . .
N1 C5 C6 C11 6.2(5) . . . .
C4 C5 C6 C11 -172.3(4) . . . .
C31 C30 C29 C28 1.9(7) . . . .
C27 C28 C29 C30 0.2(8) . . . .
C19 C18 C17 C22 -1.0(7) . . . .
C19 C18 C17 C16 177.1(4) . . . .
C21 C22 C17 C18 0.8(6) . . . .
Ir1 C22 C17 C18 -179.8(3) . . . .
C21 C22 C17 C16 -177.5(4) . . . .
Ir1 C22 C17 C16 2.0(5) . . . .
C13 C14 C15 C16 0.3(8) . . . .
C12 N2 C16 C15 0.8(6) . . . .
Ir1 N2 C16 C15 -174.2(3) . . . .
C12 N2 C16 C17 178.7(3) . . . .
Ir1 N2 C16 C17 3.8(4) . . . .
C14 C15 C16 N2 -1.2(7) . . . .
C14 C15 C16 C17 -178.9(4) . . . .
C18 C17 C16 N2 178.1(4) . . . .
C22 C17 C16 N2 -3.8(5) . . . .
C18 C17 C16 C15 -4.2(7) . . . .
C22 C17 C16 C15 174.0(4) . . . .
C17 C22 C21 C20 0.3(6) . . . .
Ir1 C22 C21 C20 -179.1(3) . . . .
Ir1 O1 C31 C26 2.9(6) . . . .
Ir1 O1 C31 C30 -178.4(3) . . . .
C27 C26 C31 O1 179.9(4) . . . .
C25 C26 C31 O1 1.4(6) . . . .
C27 C26 C31 C30 1.2(6) . . . .
C25 C26 C31 C30 -177.2(4) . . . .
C29 C30 C31 O1 178.6(4) . . . .
C29 C30 C31 C26 -2.6(6) . . . .
C18 C19 C20 C21 0.9(8) . . . .
C22 C21 C20 C19 -1.1(7) . . . .
C15 C14 C13 C12 0.9(7) . . . .
C16 N2 C12 C13 0.5(6) . . . .
Ir1 N2 C12 C13 175.0(3) . . . .
C14 C13 C12 N2 -1.4(7) . . . .
C6 C11 C10 C9 4.5(6) . . . .
Ir1 C11 C10 C9 -172.4(3) . . . .
C29 C28 C27 C26 -1.5(9) . . . .
C31 C26 C27 C28 0.7(8) . . . .
C25 C26 C27 C28 179.3(5) . . . .
C2 C3 C4 C5 0.1(7) . . . .
N1 C5 C4 C3 1.3(6) . . . .
C6 C5 C4 C3 179.8(4) . . . .
C7 C8 C9 C10 -1.4(8) . . . .
C11 C10 C9 C8 -1.2(8) . . . .
C4 C3 C2 C1 -1.3(7) . . . .
C5 N1 C1 C2 0.3(6) . . . .
Ir1 N1 C1 C2 -176.6(3) . . . .
C3 C2 C1 N1 1.2(7) . . . .
C9 C8 C7 C6 0.5(8) . . . .
C11 C6 C7 C8 3.0(7) . . . .
C5 C6 C7 C8 -178.7(4) . . . .
C23 N3 C25 C26 -177.3(4) . . . .
Ir1 N3 C25 C26 -2.9(6) . . . .
C23 N3 C25 S1 2.4(5) . . . .
Ir1 N3 C25 S1 176.77(17) . . . .
C31 C26 C25 N3 -1.4(7) . . . .
C27 C26 C25 N3 -179.9(4) . . . .
C31 C26 C25 S1 178.9(3) . . . .
C27 C26 C25 S1 0.5(6) . . . .
C24 S1 C25 N3 6.6(3) . . . .
C24 S1 C25 C26 -173.7(3) . . . .
C25 N3 C23 C24 -12.5(5) . . . .
Ir1 N3 C23 C24 172.6(3) . . . .
N3 C23 C24 S1 16.1(5) . . . .
C25 S1 C24 C23 -12.7(3) . . . .
